data_4129762
loop_
_publ_author_name
'Jeon, Ie-Rang'
'Negru, Bogdan'
'Van Duyne, Richard P.'
'Harris, T. David'

_publ_section_title
;
 A 2D Semiquinone Radical-Containing Microporous Magnet with
 Solvent-Induced Switching from Tc = 26 to 80 K.
;
_journal_issue 50
_journal_name_full 'Journal of the American Chemical Society'
_journal_page_first 15699
_journal_page_last 15702
_journal_paper_doi 10.1021/jacs.5b10382
_journal_volume 137
_journal_year 2015
_chemical_formula_moiety '6(C0.67 H2.67 N0.33), C18 Cl6 Fe2 O12, 0.67(O3)'
_chemical_formula_sum 'C40 H62 Cl6 Fe2 N8 O20'
_chemical_formula_weight 1299.37
_space_group_crystal_system trigonal
_space_group_IT_number 162
_space_group_name_Hall '-P 3 2'
_space_group_name_H-M_alt 'P -3 1 m'
_atom_sites_solution_hydrogens geom
_atom_sites_solution_primary direct
_audit_creation_date 2015-08-30
_audit_creation_method
;
Olex2 1.2
(compiled 2015.01.26 svn.r3150 for OlexSys, GUI svn.r4998)
;
_cell_angle_alpha 90
_cell_angle_beta 90
_cell_angle_gamma 120
_cell_formula_units_Z 1
_cell_length_a 13.5632(5)
_cell_length_b 13.5632(5)
_cell_length_c 8.7449(5)
_cell_measurement_reflns_used 3246
_cell_measurement_temperature 100(2)
_cell_measurement_theta_max 65.046
_cell_measurement_theta_min 3.76
_cell_volume 1393.19(11)
_computing_cell_refinement 'SAINT v8.34A (Bruker, 2013)'
_computing_data_collection 'APEX2 V2.1-4 (Bruker, 2007)'
_computing_data_reduction 'SAINT v8.34A (Bruker, 2013)'
_computing_molecular_graphics 'Olex2 (Dolomanov et al., 2009)'
_computing_publication_material 'Olex2 (Dolomanov et al., 2009)'
_computing_structure_refinement 'ShelXL (Sheldrick, 2008)'
_computing_structure_solution 'XT (Sheldrick, 2015)'
_diffrn_ambient_temperature 99.99
_diffrn_detector_area_resol_mean 8
_diffrn_measured_fraction_theta_full 0.964
_diffrn_measured_fraction_theta_max 0.964
_diffrn_measurement_device_type 'Bruker SMART APEX CCD area detector'
_diffrn_measurement_method '\w and \f scans'
_diffrn_radiation_monochromator 'MX optics'
_diffrn_radiation_type CuK\a
_diffrn_radiation_wavelength 1.54178
_diffrn_reflns_av_R_equivalents 0.0221
_diffrn_reflns_av_unetI/netI 0.0169
_diffrn_reflns_Laue_measured_fraction_full 0.964
_diffrn_reflns_Laue_measured_fraction_max 0.964
_diffrn_reflns_limit_h_max 15
_diffrn_reflns_limit_h_min -15
_diffrn_reflns_limit_k_max 12
_diffrn_reflns_limit_k_min -15
_diffrn_reflns_limit_l_max 10
_diffrn_reflns_limit_l_min -8
_diffrn_reflns_number 5182
_diffrn_reflns_point_group_measured_fraction_full 0.964
_diffrn_reflns_point_group_measured_fraction_max 0.964
_diffrn_reflns_theta_full 65.174
_diffrn_reflns_theta_max 65.173
_diffrn_reflns_theta_min 5.057
_diffrn_source microsource
_diffrn_standards_number 0
_exptl_absorpt_coefficient_mu 7.504
_exptl_absorpt_correction_T_max 0.7526
_exptl_absorpt_correction_T_min 0.6218
_exptl_absorpt_correction_type multi-scan
_exptl_absorpt_process_details
;
SADABS-2014/2 (Bruker,2014/2) was used for absorption correction.
wR2(int) was 0.0750 before and 0.0224 after correction.
The Ratio of minimum to maximum transmission is 0.8262.
The \l/2 correction factor is 0.00150.
;
_exptl_crystal_colour 'metallic dark black'
_exptl_crystal_colour_lustre metallic
_exptl_crystal_colour_modifier dark
_exptl_crystal_colour_primary black
_exptl_crystal_density_diffrn 1.549
_exptl_crystal_description hexagonal
_exptl_crystal_F_000 672
_exptl_crystal_size_max 0.09
_exptl_crystal_size_mid 0.09
_exptl_crystal_size_min 0.02
_refine_diff_density_max 0.880
_refine_diff_density_min -0.445
_refine_diff_density_rms 0.157
_refine_ls_extinction_method none
_refine_ls_goodness_of_fit_ref 1.173
_refine_ls_hydrogen_treatment constr
_refine_ls_matrix_type full
_refine_ls_number_parameters 54
_refine_ls_number_reflns 831
_refine_ls_number_restraints 31
_refine_ls_restrained_S_all 1.159
_refine_ls_R_factor_all 0.1072
_refine_ls_R_factor_gt 0.0954
_refine_ls_shift/su_max 0.000
_refine_ls_shift/su_mean 0.000
_refine_ls_structure_factor_coef Fsqd
_refine_ls_weighting_details 'w=1/[\s^2^(Fo^2^)+(0.2000P)^2^] where P=(Fo^2^+2Fc^2^)/3'
_refine_ls_weighting_scheme calc
_refine_ls_wR_factor_gt 0.2481
_refine_ls_wR_factor_ref 0.2651
_reflns_Friedel_coverage 0.000
_reflns_number_gt 701
_reflns_number_total 831
_reflns_threshold_expression 'I > 2\s(I)'
_cod_data_source_file ja5b10382_si_002.cif
_cod_data_source_block compound_1
_cod_original_cell_volume 1393.19(13)
_cod_database_code 4129762
_chemw03_alert_2_a
;
PROBLEM: The ratio of given/expected molecular weight 
as calculated from the _atom_site* data lies outside 
the range 0.90 <> 1.10
RESPONSE:Residual electron density found in the difference 
Fourier map was removed using the solvent mask protocol 
included in Olex2. This residual electron density likely 
arises from either residual DMF solvent molecules. 6 DMF 
solvent molecules are confirmed by elemental and thermal 
analyses and are taken into consideration for the molecular 
formula. Hydrogen atoms for water molecule were not introduced 
but are also taken into consideration for the molecular formula. 
Therefore, there is a hugh difference in given and expected 
molecular weight.
;
_shelx_space_group_comment
;
The symmetry employed for this shelxl refinement is uniquely defined
by the following loop, which should always be used as a source of
symmetry information in preference to the above space-group names.
They are only intended as comments.
;
_olex2_refinement_description
;
1. Fixed Uiso
 At 1.2 times of:
  All N(H,H) groups
 At 1.5 times of:
  All C(H,H,H) groups
2. Rigid bond restraints
 N3, C4
 with sigma for 1-2 distances of 0.01 and sigma for 1-3 distances of 0.01
3. Uiso/Uaniso restraints and constraints
N3 \\sim C4: within 1.7A with sigma of 0.01 and sigma for terminal atoms of 0.02
4. Rigid body (RIGU) restrains
 All non-hydrogen atoms
 with sigma for 1-2 distances of 0.004 and sigma for 1-3 distances of 0.004
5. Others
 Fixed Sof: N3(0.16667) H3A(0.16667) H3B(0.16667) C4(0.33333) H4A(0.33333)
 H4B(0.33333) H4C(0.33333) O1(0.16667)
6.a Secondary CH2 refined with riding coordinates:
 N3(H3A,H3B)
6.b Idealised Me refined as rotating group:
 C4(H4A,H4B,H4C)
;
_shelx_shelxl_version_number 2014/7
_olex2_submission_special_instructions 'No special instructions were received'

loop_
_space_group_symop_operation_xyz
'x, y, z'
'-y, x-y, z'
'-x+y, -x, z'
'-y, -x, -z'
'-x+y, y, -z'
'x, x-y, -z'
'-x, -y, -z'
'y, -x+y, -z'
'x-y, x, -z'
'y, x, z'
'x-y, -y, z'
'-x, -x+y, z'

loop_
_atom_site_label
_atom_site_type_symbol
_atom_site_fract_x
_atom_site_fract_y
_atom_site_fract_z
_atom_site_U_iso_or_equiv
_atom_site_adp_type
_atom_site_occupancy
_atom_site_site_symmetry_order
_atom_site_calc_flag
_atom_site_refinement_flags_posn
_atom_site_refinement_flags_adp
_atom_site_refinement_flags_occupancy
N3 N 0.256(4) 0.0000 0.253(7) 0.188(13) Uani 0.3333 2 d S TU P
H3A H 0.2500 0.0000 0.3567 0.225 Uiso 0.3333 2 calc RS T P
H3B H 0.1945 0.0000 0.2117 0.225 Uiso 0.3333 2 calc RS T P
C4 C 0.359(3) 0.1000(16) 0.204(4) 0.148(11) Uani 0.3333 1 d . U .
H4A H 0.3848 0.0842 0.1076 0.222 Uiso 0.3333 1 calc GR . .
H4B H 0.4180 0.1208 0.2823 0.222 Uiso 0.3333 1 calc GR . .
H4C H 0.3440 0.1630 0.1900 0.222 Uiso 0.3333 1 calc GR . .
Fe01 Fe 0.6667 0.3333 0.5000 0.0557(8) Uani 1 6 d S TU P
Cl02 Cl 0.61138(16) 0.0000 0.1841(2) 0.0816(9) Uani 1 2 d S TU P
O003 O 0.6455(3) 0.2007(3) 0.3707(4) 0.0592(10) Uani 1 1 d . U .
C004 C 0.5500(4) 0.0000 0.3569(8) 0.0558(15) Uani 1 2 d S TU P
C005 C 0.5772(3) 0.1021(4) 0.4257(5) 0.0528(11) Uani 1 1 d . U .
O1 O 0.6309(14) 0.262(3) 0.0000 0.26(3) Uani 0.3333 2 d S TU P

loop_
_atom_site_aniso_label
_atom_site_aniso_U_11
_atom_site_aniso_U_22
_atom_site_aniso_U_33
_atom_site_aniso_U_23
_atom_site_aniso_U_13
_atom_site_aniso_U_12
N3 0.19(2) 0.066(10) 0.27(3) 0.000 -0.03(2) 0.033(5)
C4 0.169(18) 0.041(7) 0.23(3) 0.001(10) -0.063(19) 0.052(8)
Fe01 0.0472(8) 0.0472(8) 0.0727(13) 0.000 0.000 0.0236(4)
Cl02 0.0891(12) 0.0671(12) 0.0813(14) 0.000 0.0323(9) 0.0335(6)
O003 0.0523(16) 0.0494(16) 0.075(2) 0.0027(14) 0.0126(14) 0.0248(13)
C004 0.049(2) 0.060(3) 0.062(3) 0.000 0.007(2) 0.0300(16)
C005 0.0417(19) 0.051(2) 0.068(3) 0.0026(18) 0.0060(18) 0.0242(17)
O1 0.37(6) 0.062(13) 0.25(4) 0.000 0.12(5) 0.031(7)

loop_
_atom_type_symbol
_atom_type_description
_atom_type_scat_dispersion_real
_atom_type_scat_dispersion_imag
_atom_type_scat_source
C C 0.0181 0.0091 'International Tables Vol C Tables 4.2.6.8 and 6.1.1.4'
H H 0.0000 0.0000 'International Tables Vol C Tables 4.2.6.8 and 6.1.1.4'
Cl Cl 0.3639 0.7018 'International Tables Vol C Tables 4.2.6.8 and 6.1.1.4'
Fe Fe -1.1336 3.1974 'International Tables Vol C Tables 4.2.6.8 and 6.1.1.4'
N N 0.0311 0.0180 'International Tables Vol C Tables 4.2.6.8 and 6.1.1.4'
O O 0.0492 0.0322 'International Tables Vol C Tables 4.2.6.8 and 6.1.1.4'

loop_
_geom_angle_atom_site_label_1
_geom_angle_atom_site_label_2
_geom_angle_atom_site_label_3
_geom_angle
_geom_angle_site_symmetry_1
_geom_angle_site_symmetry_3
H3A N3 H3B 108.3 . .
C4 N3 H3A 109.8 11 .
C4 N3 H3A 109.8 . .
C4 N3 H3B 109.8 . .
C4 N3 H3B 109.8 11 .
C4 N3 C4 109(5) 11 .
N3 C4 H4A 109.5 . .
N3 C4 H4B 109.5 . .
N3 C4 H4C 109.5 . .
H4A C4 H4B 109.5 . .
H4A C4 H4C 109.5 . .
H4B C4 H4C 109.5 . .
O003 Fe01 O003 91.72(14) 2_655 3_665
O003 Fe01 O003 91.72(14) . 3_665
O003 Fe01 O003 91.72(14) 4_666 5_656
O003 Fe01 O003 91.72(14) . 2_655
O003 Fe01 O003 91.72(14) 5_656 6_556
O003 Fe01 O003 79.07(18) 4_666 2_655
O003 Fe01 O003 99.2(2) 5_656 3_665
O003 Fe01 O003 99.2(2) 2_655 6_556
O003 Fe01 O003 79.07(18) 6_556 3_665
O003 Fe01 O003 91.72(14) 4_666 6_556
O003 Fe01 O003 165.87(19) 5_656 2_655
O003 Fe01 O003 165.86(19) 4_666 3_665
O003 Fe01 O003 79.07(18) . 5_656
O003 Fe01 O003 99.2(2) 4_666 .
O003 Fe01 O003 165.86(19) . 6_556
C005 O003 Fe01 115.2(3) . .
C005 C004 Cl02 119.7(3) 11 .
C005 C004 Cl02 119.7(3) . .
C005 C004 C005 120.6(6) 11 .
O003 C005 C004 125.1(4) . .
O003 C005 C005 115.2(2) . 5_656
C004 C005 C005 119.7(3) . 5_656
O1 O1 O1 60.000(1) 2_655 3_665

loop_
_geom_bond_atom_site_label_1
_geom_bond_atom_site_label_2
_geom_bond_distance
_geom_bond_site_symmetry_2
N3 H3A 0.9100 .
N3 H3B 0.9100 .
N3 C4 1.44(5) .
N3 C4 1.44(5) 11
C4 H4A 0.9800 .
C4 H4B 0.9800 .
C4 H4C 0.9800 .
Fe01 O003 2.020(3) 2_655
Fe01 O003 2.020(3) 5_656
Fe01 O003 2.020(3) .
Fe01 O003 2.020(3) 4_666
Fe01 O003 2.020(3) 3_665
Fe01 O003 2.020(3) 6_556
Cl02 C004 1.725(6) .
O003 C005 1.280(5) .
C004 C005 1.381(6) 11
C004 C005 1.381(6) .
C005 C005 1.480(9) 5_656
O1 O1 1.46(6) 3_665
O1 O1 1.46(6) 2_655

loop_
_geom_torsion_atom_site_label_1
_geom_torsion_atom_site_label_2
_geom_torsion_atom_site_label_3
_geom_torsion_atom_site_label_4
_geom_torsion
_geom_torsion_site_symmetry_1
_geom_torsion_site_symmetry_4
Fe01 O003 C005 C004 179.9(4) . .
Fe01 O003 C005 C005 0.3(6) . 5_656
Cl02 C004 C005 O003 0.7(8) . .
Cl02 C004 C005 C005 -179.7(4) . 5_656
C005 C004 C005 O003 -180.0(4) 11 .
C005 C004 C005 C005 -0.4(10) 11 5_656

loop_
_smtbx_masks_void_nr
_smtbx_masks_void_average_x
_smtbx_masks_void_average_y
_smtbx_masks_void_average_z
_smtbx_masks_void_volume
_smtbx_masks_void_count_electrons
1 0.000 0.000 -0.800 271.3 0.0
